data_2001374
loop_
_publ_author_name
'Manojlovi\'c-Muir, L.'
'Cross, R. J.'
'Hoyle, R. W.'

_publ_section_title
;
 Structure of
 (\h^5^-cyclopentadienyl)bis(dimethylphenylphosphine)palladium(II)
 perchlorate
;
_journal_issue 9
_journal_name_full 'Acta Crystallographica Section C'
_journal_page_first 1603
_journal_page_last 1606
_journal_paper_doi 10.1107/S0108270193002604
_journal_volume 49
_journal_year 1993
_chemical_formula_moiety 'C21 H27 P2 Pd1,Cl1 O4'
_chemical_formula_sum 'C21 H27 Cl O4 P2 Pd'
_chemical_formula_weight 547.3
_space_group_IT_number 1
_space_group_name_Hall 'P 1'
_space_group_name_H-M_alt 'P 1'
_symmetry_cell_setting triclinic
_symmetry_space_group_name_Hall 'P 1'
_symmetry_space_group_name_H-M 'P 1'
_atom_type_scat_source IntTabIV
_cell_angle_alpha 88.285(5)
_cell_angle_beta 74.676(5)
_cell_angle_gamma 63.459(6)
_cell_formula_units_Z 2
_cell_length_a 8.9982(6)
_cell_length_b 9.1024(7)
_cell_length_c 16.7740(7)
_cell_measurement_reflns_used 25
_cell_measurement_temperature 296
_cell_measurement_theta_max 17
_cell_measurement_theta_min 14
_cell_volume 1179.19(15)
_diffrn_measurement_device 'Enraf-Nonius CAD-4'
_diffrn_measurement_method \q/2\q
_diffrn_radiation_type MoK\a
_diffrn_radiation_wavelength 0.71069
_diffrn_reflns_limit_h_max 11
_diffrn_reflns_limit_h_min -11
_diffrn_reflns_limit_k_max 11
_diffrn_reflns_limit_k_min -11
_diffrn_reflns_limit_l_max 21
_diffrn_reflns_limit_l_min 0
_diffrn_reflns_number 5320
_diffrn_reflns_theta_max 27
_diffrn_standards_decay_% <5
_diffrn_standards_interval_time 120
_diffrn_standards_number 2
_exptl_absorpt_coefficient_mu 1.047
_exptl_absorpt_correction_T_max 1.19
_exptl_absorpt_correction_T_min 0.99
_exptl_absorpt_correction_type ' empirical; Walker & Stuart (1983)'
_exptl_crystal_colour Red
_exptl_crystal_density_diffrn 1.541
_exptl_crystal_description Plate
_exptl_crystal_size_max 0.48
_exptl_crystal_size_mid 0.48
_exptl_crystal_size_min 0.18
_refine_diff_density_max 0.73
_refine_diff_density_min -0.45
_refine_ls_goodness_of_fit_obs 1.63
_refine_ls_hydrogen_treatment 'see text'
_refine_ls_number_parameters 521
_refine_ls_number_reflns 4845
_refine_ls_R_factor_obs 0.0238
_refine_ls_shift/esd_max 0.042
_refine_ls_structure_factor_coef F
_refine_ls_weighting_details 'w = 1/\s^2^(|F~o~|)'
_refine_ls_weighting_scheme calc
_refine_ls_wR_factor_obs 0.0312
_reflns_number_observed 4845
_reflns_number_total 5320
_reflns_observed_criterion I>=3\s(I)
_cod_data_source_file ha1039.cif
_cod_data_source_block ha1039_structure_1_of_1
_cod_depositor_comments
;
The following automatic conversions were performed:

'_refine_ls_weighting_scheme' value '1/\s^2^(|F~o~|)' was changed to
'calc'. New tag '_refine_ls_weighting_details' was created. The value
of the new tag was set to 'w = 1/\s^2^(|F~o~|)'.

Automatic conversion script
Id: cif_fix_values 3143 2015-03-26 13:38:13Z robertas 
;
_cod_original_cell_volume 1179.2(2)
_cod_original_formula_sum 'C21 H27 Cl1 P2 Pd1 O4'
_cod_database_code 2001374

loop_
_space_group_symop_id
_space_group_symop_operation_xyz
1 x,y,z

loop_
_atom_site_label
_atom_site_fract_x
_atom_site_fract_y
_atom_site_fract_z
_atom_site_U_iso_or_equiv
Pd(1) .16929(2) .07560(2) .246280(10) .037
Pd(2) -.16929 -.07560 -.24628 .037
Cl(1) -.49127(17) -.40570(16) .63375(10) .068
Cl(2) .55075(14) -.52628(15) .13592(8) .053
P(1) -.06897(12) .10756(13) .34622(7) .039
P(2) .35241(13) -.03038(14) .32557(7) .043
P(3) -.21796(13) .10677(12) -.14286(7) .039
P(4) -.15188(15) -.28861(12) -.17089(7) .043
O(11) -.5669(9) -.2382(9) .6279(7) .167
O(12) -.6001(13) -.4689(14) .6747(6) .198
O(13) -.4679(19) -.451(2) .5508(8) .312
O(14) -.3252(12) -.4787(14) .6366(9) .238
O(21) .6422(9) -.6993(6) .1338(4) .115
O(22) .3822(7) -.4706(10) .1877(4) .135
O(23) .6365(8) -.4539(8) .1653(4) .129
O(24) .5436(7) -.4868(7) .0536(3) .104
C(11) -.0864(5) -.0837(6) .3589(3) .047
C(12) -.1988(7) -.1004(8) .4283(3) .067
C(13) -.2112(10) -.2462(10) .4366(4) .092
C(14) -.1105(10) -.3767(8) .3743(5) .092
C(15) -.0014(8) -.3598(7) .3058(5) .083
C(16) .0129(6) -.2145(6) .2969(4) .061
C(17) -.0964(7) .1846(6) .4499(3) .058
C(18) -.2667(7) .2525(8) .3234(4) .070
C(21) .3223(5) .1097(6) .4099(3) .048
C(22) .2918(8) .2700(7) .3932(4) .071
C(23) .2776(9) .3782(8) .4543(5) .089
C(24) .2863(9) .3304(11) .5323(5) .093
C(25) .3122(10) .1723(12) .5490(4) .095
C(26) .3302(8) .0623(8) .4883(4) .072
C(27) .3605(8) -.2155(7) .3703(4) .072
C(28) .5741(7) -.0897(8) .2640(4) .072
C(31) -.0240(5) .1177(5) -.1376(3) .042
C(32) .1285(6) .0348(6) -.2008(3) .054
C(33) .2756(7) .0478(7) -.1990(4) .071
C(34) .2720(8) .1411(8) -.1365(4) .076
C(35) .1211(9) .2236(8) -.0719(4) .078
C(36) -.0261(7) .2112(6) -.0731(3) .057
C(37) -.3626(7) .3164(6) -.1590(4) .064
C(38) -.3234(7) .0901(6) -.0378(3) .062
C(41) -.0481(5) -.3168(5) -.0884(3) .042
C(42) -.1242(6) -.3328(6) -.0073(3) .055
C(43) -.0407(8) -.3511(7) .0533(3) .069
C(44) .1177(9) -.3530(8) .0342(4) .077
C(45) .1965(7) -.3397(7) -.0465(4) .073
C(46) .1143(6) -.3203(6) -.1081(3) .058
C(47) -.3592(7) -.2833(7) -.1235(4) .067
C(48) -.0262(9) -.4854(6) -.2359(4) .070
C(R11) .2548(13) -.0275(9) .1067(3) .091
C(R12) .0931(12) .0830(12) .1247(4) .108
C(R13) .0760(10) .2392(10) .1450(4) .088
C(R14) .2416(13) .2187(10) .1387(4) .103
C(R15) .3507(8) .0472(12) .1190(4) .092
C(R21) -.0913(10) -.1927(8) -.3778(3) .083
C(R22) -.0013(8) -.0990(12) -.3815(3) .092
C(R23) -.1350(12) .0666(9) -.3560(4) .100
C(R24) -.2899(9) .0714(8) -.3481(4) .078
C(R25) -.2704(8) -.0818(9) -.3605(3) .077
H(12) -.26923 -.01031 .47121 .083
H(13) -.28684 -.25886 .48569 .107
H(14) -.12037 -.47751 .37923 .114
H(15) .06701 -.45051 .26314 .100
H(16) .09168 -.20478 .24831 .074
H(17A) -.21098 .21069 .48378 .073
H(17B) -.07948 .28162 .44889 .073
H(17C) -.01495 .10165 .47441 .073
H(18A) -.27814 .36228 .32727 .085
H(18B) -.36389 .24807 .36244 .085
H(18C) -.26261 .22148 .26840 .085
H(22) .27907 .30564 .33993 .086
H(23) .26314 .48684 .44229 .104
H(24) .27568 .40622 .57454 .113
H(25) .31449 .13987 .60378 .107
H(26) .34956 -.04787 .49949 .089
H(27A) .38741 -.29559 .32599 .088
H(27B) .25330 -.19754 .40962 .088
H(27C) .45233 -.26635 .39620 .088
H(28A) .58476 .00702 .24572 .088
H(28B) .60455 -.16443 .21660 .088
H(28C) .65199 -.14290 .29718 .088
H(32) .13039 -.02872 -.24601 .065
H(33) .38153 -.01336 -.24180 .085
H(34) .37340 .15238 -.13727 .094
H(35) .11847 .28866 -.02711 .094
H(36) -.13089 .26695 -.02885 .068
H(37A) -.41340 .38674 -.10772 .080
H(37B) -.45178 .31216 -.17861 .080
H(37C) -.29699 .35556 -.20076 .080
H(38A) -.42248 .07490 -.03742 .074
H(38B) -.35949 .18819 -.00258 .074
H(38C) -.24392 -.00299 -.01714 .074
H(42) -.23611 -.32996 .00677 .066
H(43) -.09270 -.36557 .10882 .083
H(44) .17225 -.36006 .07716 .092
H(45) .30935 -.34477 -.06002 .088
H(46) .16786 -.30933 -.16402 .070
H(47A) -.43462 -.18089 -.08914 .080
H(47B) -.34666 -.37339 -.09007 .080
H(48A) -.09961 -.50909 -.26006 .086
H(48B) .02351 -.57095 -.20218 .086
H(48C) .06522 -.47882 -.27842 .086
H(R11) .30061 -.14177 .08752 .108
H(R12) -.0005 .05953 .12408 .131
H(R13) -.02942 .34066 .16025 .108
H(R14) .27851 .30217 .14601 .126
H(R15) .47184 -.00789 .11551 .115
H(R21) -.04069 -.31101 -.38508 .104
H(R22) .12161 -.13718 -.39761 .110
H(R23) -.11716 .16002 -.34603 .114
H(R24) -.39779 .17053 -.33585 .094
H(R25) -.36209 -.11030 -.35803 .090

loop_
_geom_angle_atom_site_label_1
_geom_angle_atom_site_label_2
_geom_angle_atom_site_label_3
_geom_angle
_geom_angle_publ_flag
P(1) Pd(1) P(2) 95.70(10) yes
P(1) Pd(1) C(R12) 103.9(3) yes
P(1) Pd(1) C(R14) 137.5(3) yes
P(2) Pd(1) C(R11) 120.5(3) yes
P(2) Pd(1) C(R13) 151.3(2) yes
P(2) Pd(1) C(R15) 102.5(2) yes
Pd(1) P(1) C(17) 117.9(2) yes
C(11) P(1) C(17) 104.8(3) yes
C(17) P(1) C(18) 103.0(3) yes
Pd(1) P(2) C(27) 115.3(3) yes
C(21) P(2) C(27) 106.5(3) yes
C(27) P(2) C(28) 104.5(3) yes
C(R11) C(R12) C(R13) 110.6(9) yes
C(R13) C(R14) C(R15) 105.3(8) yes
P(1) Pd(1) C(R11) 128.0(3) yes
P(1) Pd(1) C(R13) 106.9(2) yes
P(1) Pd(1) C(R15) 160.5(2) yes
P(2) Pd(1) C(R12) 153.0(3) yes
P(2) Pd(1) C(R14) 116.9(3) yes
Pd(1) P(1) C(11) 112.4(2) yes
Pd(1) P(1) C(18) 112.4(3) yes
C(11) P(1) C(18) 105.2(3) yes
Pd(1) P(2) C(21) 116.0(2) yes
Pd(1) P(2) C(28) 110.5(2) yes
C(21) P(2) C(28) 102.7(3) yes
C(R12) C(R11) C(R15) 108.3(8) yes
C(R12) C(R13) C(R14) 106.7(8) yes
C(R11) C(R15) C(R14) 108.8(8) yes
P(3) Pd(2) P(4) 98.00(10) yes
P(3) Pd(2) C(R22) 124.3(3) yes
P(3) Pd(2) C(R24) 108.3(2) yes
P(4) Pd(2) C(R21) 102.0(2) yes
P(4) Pd(2) C(R23) 160.6(2) yes
P(4) Pd(2) C(R25) 111.7(2) yes
Pd(2) P(3) C(37) 110.6(2) yes
C(31) P(3) C(37) 104.4(3) yes
C(37) P(3) C(38) 102.0(3) yes
Pd(2) P(4) C(47) 113.3(2) yes
C(41) P(4) C(47) 106.1(3) yes
C(47) P(4) C(48) 104.3(3) yes
C(R21) C(R22) C(R23) 104.2(7) yes
C(R23) C(R24) C(R25) 110.0(7) yes
P(3) Pd(2) C(R21) 158.7(2) yes
P(3) Pd(2) C(R23) 99.9(2) yes
P(3) Pd(2) C(R25) 138.9(2) yes
P(4) Pd(2) C(R22) 125.1(3) yes
P(4) Pd(2) C(R24) 142.7(2) yes
Pd(2) P(3) C(31) 113.4(2) yes
Pd(2) P(3) C(38) 119.3(2) yes
C(31) P(3) C(38) 105.6(3) yes
Pd(2) P(4) C(41) 116.8(2) yes
Pd(2) P(4) C(48) 111.3(2) yes
C(41) P(4) C(48) 103.8(3) yes
C(R22) C(R21) C(R25) 108.0(7) yes
C(R22) C(R23) C(R24) 109.5(7) yes
C(R21) C(R25) C(R24) 107.9(6) yes
C(R11) Pd(1) C(R13) 57.3(3) no
C(R11) Pd(1) C(R15) 34.6(3) no
C(R12) Pd(1) C(R14) 58.0(4) no
C(R13) Pd(1) C(R14) 35.1(3) no
C(R14) Pd(1) C(R15) 36.0(4) no
C(R21) Pd(2) C(R22) 35.6(3) no
C(R21) Pd(2) C(R24) 58.0(3) no
C(R22) Pd(2) C(R23) 36.4(4) no
C(R22) Pd(2) C(R25) 58.7(3) no
C(R23) Pd(2) C(R25) 57.2(3) no
O(11) Cl(1) O(12) 116.2(6) no
O(11) Cl(1) O(14) 117.5(6) no
O(12) Cl(1) O(14) 118.9(7) no
O(21) Cl(2) O(22) 109.6(5) no
O(21) Cl(2) O(24) 108.1(4) no
O(22) Cl(2) O(24) 109.0(4) no
P(1) C(11) C(12) 121.2(4) no
C(12) C(11) C(16) 119.3(5) no
C(12) C(13) C(14) 119.7(7) no
C(14) C(15) C(16) 121.0(7) no
P(2) C(21) C(22) 117.7(4) no
C(22) C(21) C(26) 119.8(5) no
C(R11) Pd(1) C(R12) 32.5(4) no
C(R11) Pd(1) C(R14) 58.1(3) no
C(R12) Pd(1) C(R13) 35.4(4) no
C(R12) Pd(1) C(R15) 56.7(3) no
C(R13) Pd(1) C(R15) 58.5(3) no
C(R21) Pd(2) C(R23) 59.3(3) no
C(R21) Pd(2) C(R25) 35.9(3) no
C(R22) Pd(2) C(R24) 58.3(3) no
C(R23) Pd(2) C(R24) 34.1(3) no
C(R24) Pd(2) C(R25) 33.4(3) no
O(11) Cl(1) O(13) 95.4(10) no
O(12) Cl(1) O(13) 101.6(8) no
O(13) Cl(1) O(14) 100.3(9) no
O(21) Cl(2) O(23) 109.2(4) no
O(22) Cl(2) O(23) 110.3(4) no
O(23) Cl(2) O(24) 110.6(4) no
Pd(2) P(3) C(37) 110.6(2) no
P(1) C(11) C(16) 119.4(4) no
C(11) C(12) C(13) 120.4(6) no
C(13) C(14) C(15) 119.9(7) no
C(11) C(16) C(15) 119.6(6) no
P(2) C(21) C(26) 122.5(4) no
C(21) C(22) C(23) 119.7(6) no
C(22) C(23) C(24) 120.3(7) no
C(24) C(25) C(26) 120.7(7) no
P(3) C(31) C(32) 119.4(4) no
C(32) C(31) C(36) 119.2(5) no
C(32) C(33) C(34) 120.7(6) no
C(34) C(35) C(36) 119.2(6) no
P(4) C(41) C(42) 122.8(4) no
C(42) C(41) C(46) 119.2(5) no
C(42) C(43) C(44) 120.4(6) no
C(44) C(45) C(46) 120.4(6) no
Pd(1) C(R11) C(R12) 72.2(5) no
Pd(1) C(R12) C(R13) 72.0(5) no
Pd(1) C(R13) C(R12) 72.5(5) no
Pd(1) C(R14) C(R15) 69.8(4) no
Pd(1) C(R15) C(R11) 76.0(4) no
Pd(2) C(R21) C(R25) 74.8(4) no
Pd(2) C(R22) C(R21) 70.1(4) no
Pd(2) C(R23) C(R24) 76.1(5) no
Pd(2) C(R24) C(R23) 69.8(4) no
Pd(2) C(R25) C(R24) 72.9(4) no
C(23) C(24) C(25) 119.6(8) no
C(21) C(26) C(25) 119.9(7) no
P(3) C(31) C(36) 121.4(4) no
C(31) C(32) C(33) 119.8(5) no
C(33) C(34) C(35) 120.5(6) no
C(31) C(36) C(35) 120.6(5) no
P(4) C(41) C(46) 118.0(4) no
C(41) C(42) C(43) 120.4(5) no
C(43) C(44) C(45) 120.0(6) no
C(41) C(46) C(45) 119.6(5) no
Pd(1) C(R11) C(R15) 69.4(4) no
Pd(1) C(R12) C(R11) 75.2(5) no
Pd(1) C(R13) C(R14) 73.1(5) no
Pd(1) C(R14) C(R13) 71.8(5) no
Pd(1) C(R15) C(R14) 74.3(4) no
Pd(2) C(R21) C(R22) 74.3(4) no
Pd(2) C(R22) C(R23) 69.1(4) no
Pd(2) C(R23) C(R22) 74.5(4) no
Pd(2) C(R24) C(R25) 73.7(4) no
Pd(2) C(R25) C(R21) 69.3(4) no

loop_
_geom_bond_atom_site_label_1
_geom_bond_atom_site_label_2
_geom_bond_distance
_geom_bond_publ_flag
Pd(1) P(1) 2.250(2) yes
Pd(1) C(R11) 2.343(6) yes
Pd(1) C(R13) 2.301(8) yes
Pd(1) C(R15) 2.259(7) yes
Pd(2) P(4) 2.252(2) yes
Pd(2) C(R22) 2.324(6) yes
Pd(2) C(R24) 2.331(7) yes
P(1) C(17) 1.808(5) yes
P(2) C(21) 1.815(5) yes
P(2) C(28) 1.822(6) yes
C(R11) C(R15) 1.371(12) yes
C(R13) C(R14) 1.391(13) yes
Pd(1) P(2) 2.253(2) yes
Pd(1) C(R12) 2.307(8) yes
Pd(1) C(R14) 2.317(8) yes
Cl(1) O(11) 1.377(8) no
Cl(1) O(13) 1.397(14) no
Cl(2) O(21) 1.410(6) no
Cl(2) O(23) 1.395(7) no
P(1) C(11) 1.818(5) yes
P(1) C(18) 1.812(6) yes
P(2) C(27) 1.803(7) yes
C(R11) C(R12) 1.303(14) yes
C(R12) C(R13) 1.402(13) yes
C(R14) C(R15) 1.414(13) yes
Pd(2) P(3) 2.2530(10) yes
Pd(2) C(R21) 2.270(6) yes
Pd(2) C(R23) 2.252(8) yes
Pd(2) C(R25) 2.341(6) yes
P(3) C(37) 1.829(6) yes
P(4) C(41) 1.816(5) yes
P(4) C(48) 1.825(5) yes
C(R21) C(R25) 1.421(11) yes
C(R23) C(R24) 1.346(12) yes
P(3) C(31) 1.817(5) yes
P(3) C(38) 1.805(6) yes
P(4) C(47) 1.804(6) yes
C(R21) C(R22) 1.406(12) yes
C(R22) C(R23) 1.431(12) yes
C(R24) C(R25) 1.341(10) yes
C(11) C(12) 1.381(8) no
C(12) C(13) 1.381(11) no
C(14) C(15) 1.354(12) no
C(21) C(22) 1.393(8) no
C(22) C(23) 1.384(10) no
C(24) C(25) 1.383(14) no
C(31) C(32) 1.389(7) no
C(32) C(33) 1.389(7) no
C(34) C(35) 1.393(9) no
C(41) C(42) 1.387(7) no
C(42) C(43) 1.381(8) no
C(44) C(45) 1.381(10) no
Cl(1) O(12) 1.374(11) no
Cl(1) O(14) 1.351(10) no
Cl(2) O(22) 1.398(6) no
Cl(2) O(24) 1.427(6) no
C(11) C(16) 1.388(7) no
C(13) C(14) 1.392(10) no
C(15) C(16) 1.385(8) no
C(21) C(26) 1.382(8) no
C(23) C(24) 1.378(12) no
C(25) C(26) 1.376(10) no
C(31) C(36) 1.388(6) no
C(33) C(34) 1.353(9) no
C(35) C(36) 1.384(9) no
C(41) C(46) 1.396(7) no
C(43) C(44) 1.368(10) no
C(45) C(46) 1.387(9) no
